data_7211714
loop_
_publ_author_name
'Hazra, Susanta'
'Sasmal, Sujit'
'Nayak, Malabika'
'Sparkes, Hazel A.'
'Howard, Judith A. K.'
'Mohanta, Sasankasekhar'

_publ_section_title
;
 Syntheses and crystal structures of CuIIBiIII, CuIIBaIICuII, [CuIIPbII]2
 and cocrystallized (UVIO2)2.4CuII complexes: structural diversity of the
 coordination compounds derived from
 N,N&#x2032;-ethylenebis(3-ethoxysalicylaldiimine)
;
_journal_issue 2
_journal_name_full CrystEngComm
_journal_page_first 470
_journal_paper_doi 10.1039/b913408e
_journal_volume 12
_journal_year 2010
_chemical_formula_moiety '2(C20 H22 Cu N2 O4), 0.5(N4 O18 U2), 2(H2 O)'
_chemical_formula_sum 'C40 H48 Cu2 N6 O19 U'
_chemical_formula_weight 1281.95
_chemical_name_systematic
;
?
;
_space_group_IT_number 2
_symmetry_cell_setting triclinic
_symmetry_space_group_name_Hall '-P 1'
_symmetry_space_group_name_H-M 'P -1'
_atom_sites_solution_hydrogens geom
_atom_sites_solution_primary direct
_atom_sites_solution_secondary difmap
_audit_creation_method SHELXL-97
_cell_angle_alpha 115.9350(10)
_cell_angle_beta 96.1930(10)
_cell_angle_gamma 100.8460(10)
_cell_formula_units_Z 2
_cell_length_a 12.6881(4)
_cell_length_b 13.5598(5)
_cell_length_c 15.4935(7)
_cell_measurement_reflns_used 7188
_cell_measurement_temperature 120(2)
_cell_measurement_theta_max 30.000
_cell_measurement_theta_min 2.272
_cell_volume 2299.13(15)
_computing_cell_refinement 'SMART (Bruker, 1998)'
_computing_data_collection 'SMART (Bruker, 1998)'
_computing_data_reduction 'SAINT (Bruker, 1998)'
_computing_molecular_graphics 'ORTEP3 for Windows (Farrugia, 1997)'
_computing_publication_material 'WinGX publication routines (Farrugia, 1999)'
_computing_structure_refinement 'SHELXL-97 (Sheldrick, 1997)'
_computing_structure_solution 'SHELXS-97 (Sheldrick, 1990)'
_diffrn_ambient_temperature 120(2)
_diffrn_measured_fraction_theta_full 0.988
_diffrn_measured_fraction_theta_max 0.988
_diffrn_measurement_device_type 'Bruker Proteum M'
_diffrn_measurement_method \w
_diffrn_radiation_monochromator graphite
_diffrn_radiation_source 'Bede microsource'
_diffrn_radiation_type MoK\a
_diffrn_radiation_wavelength 0.71073
_diffrn_reflns_av_R_equivalents 0.0158
_diffrn_reflns_av_sigmaI/netI 0.0240
_diffrn_reflns_limit_h_max 15
_diffrn_reflns_limit_h_min -15
_diffrn_reflns_limit_k_max 16
_diffrn_reflns_limit_k_min -16
_diffrn_reflns_limit_l_max 18
_diffrn_reflns_limit_l_min -17
_diffrn_reflns_number 17268
_diffrn_reflns_theta_full 25.00
_diffrn_reflns_theta_max 25.03
_diffrn_reflns_theta_min 3.62
_exptl_absorpt_coefficient_mu 4.513
_exptl_absorpt_correction_T_max 0.406
_exptl_absorpt_correction_T_min 0.260
_exptl_absorpt_correction_type multi-scan
_exptl_absorpt_process_details 'SADABS, (G. Sheldrick, 1998)'
_exptl_crystal_colour dark_red
_exptl_crystal_density_diffrn 1.852
_exptl_crystal_density_method 'not measured'
_exptl_crystal_description block
_exptl_crystal_F_000 1264
_exptl_crystal_size_max 0.35
_exptl_crystal_size_mid 0.24
_exptl_crystal_size_min 0.20
_refine_diff_density_max 0.912
_refine_diff_density_min -0.486
_refine_diff_density_rms 0.075
_refine_ls_extinction_method none
_refine_ls_goodness_of_fit_ref 1.062
_refine_ls_hydrogen_treatment mixed
_refine_ls_matrix_type full
_refine_ls_number_parameters 629
_refine_ls_number_reflns 8027
_refine_ls_number_restraints 6
_refine_ls_restrained_S_all 1.062
_refine_ls_R_factor_all 0.0201
_refine_ls_R_factor_gt 0.0187
_refine_ls_shift/su_max 0.001
_refine_ls_shift/su_mean 0.000
_refine_ls_structure_factor_coef Fsqd
_refine_ls_weighting_details 'calc w=1/[\s^2^(Fo^2^)+(0.0275P)^2^+0.9327P] where P=(Fo^2^+2Fc^2^)/3'
_refine_ls_weighting_scheme calc
_refine_ls_wR_factor_gt 0.0484
_refine_ls_wR_factor_ref 0.0490
_reflns_number_gt 7602
_reflns_number_total 8027
_reflns_threshold_expression >2sigma(I)
_cod_data_source_file b913408e.txt
_cod_data_source_block 4
_cod_database_code 7211714

loop_
_symmetry_equiv_pos_as_xyz
'x, y, z'
'-x, -y, -z'

loop_
_atom_site_label
_atom_site_type_symbol
_atom_site_fract_x
_atom_site_fract_y
_atom_site_fract_z
_atom_site_U_iso_or_equiv
_atom_site_adp_type
_atom_site_occupancy
_atom_site_symmetry_multiplicity
_atom_site_calc_flag
_atom_site_refinement_flags
U1 U 0.060698(7) 0.389051(7) 0.022877(7) 0.01978(4) Uani 1 1 d .
Cu1 Cu 0.46229(2) 1.06864(3) 0.11453(2) 0.02041(7) Uani 1 1 d .
Cu2 Cu 0.51449(2) 0.96664(2) 0.38095(2) 0.02044(7) Uani 1 1 d .
O1 O 0.61884(14) 0.83813(15) 0.18442(14) 0.0262(4) Uani 1 1 d .
O2 O 0.51162(14) 0.95816(14) 0.14014(13) 0.0222(4) Uani 1 1 d .
O3 O 0.60866(14) 1.16952(14) 0.17156(13) 0.0235(4) Uani 1 1 d .
O4 O 0.81603(15) 1.27264(16) 0.24575(15) 0.0312(4) Uani 1 1 d .
O5 O 0.71735(15) 1.07020(16) 0.24055(16) 0.0307(4) Uani 1 1 d D
H5A H 0.6639(16) 1.0162(17) 0.225(2) 0.037 Uiso 1 1 d D
H5B H 0.698(2) 1.1181(19) 0.227(2) 0.037 Uiso 1 1 d D
O6 O 0.85874(16) 1.09448(18) 0.55066(15) 0.0347(5) Uani 1 1 d .
O7 O 0.66221(15) 1.00178(15) 0.44726(13) 0.0262(4) Uani 1 1 d .
O8 O 0.54449(14) 1.11358(15) 0.38996(13) 0.0229(4) Uani 1 1 d .
O9 O 0.62107(15) 1.32249(15) 0.43109(14) 0.0286(4) Uani 1 1 d .
O10 O 0.77301(18) 1.18297(18) 0.42032(16) 0.0363(5) Uani 1 1 d D
H10C H 0.7088(13) 1.191(3) 0.417(3) 0.044 Uiso 1 1 d D
H10D H 0.775(2) 1.139(2) 0.444(2) 0.044 Uiso 1 1 d D
O11 O 0.21008(16) 0.52686(15) 0.17304(14) 0.0318(5) Uani 1 1 d .
O12 O 0.20581(17) 0.35141(16) 0.12428(17) 0.0427(6) Uani 1 1 d .
O13 O 0.33695(18) 0.48335(17) 0.24583(17) 0.0446(6) Uani 1 1 d .
O14 O 0.06118(16) 0.18482(16) -0.02398(16) 0.0355(5) Uani 1 1 d .
O15 O -0.06178(15) 0.20482(15) -0.11748(14) 0.0289(4) Uani 1 1 d .
O16 O -0.04364(17) 0.03547(16) -0.15302(17) 0.0431(5) Uani 1 1 d .
O17 O -0.03033(15) 0.38081(17) 0.09997(14) 0.0288(4) Uani 1 1 d .
O18 O 0.15436(16) 0.38837(16) -0.05404(15) 0.0334(5) Uani 1 1 d .
O19 O 0.07261(15) 0.58106(15) 0.07081(13) 0.0246(4) Uani 1 1 d .
N1 N 0.31532(17) 0.96841(19) 0.04721(16) 0.0256(5) Uani 1 1 d .
N2 N 0.40877(18) 1.1750(2) 0.08259(16) 0.0258(5) Uani 1 1 d .
N3 N 0.47560(19) 0.82157(18) 0.38113(16) 0.0261(5) Uani 1 1 d .
N4 N 0.36509(17) 0.92222(18) 0.30826(15) 0.0216(5) Uani 1 1 d .
N5 N 0.25439(19) 0.45566(19) 0.18383(18) 0.0321(6) Uani 1 1 d .
N6 N -0.01586(18) 0.13734(18) -0.10056(18) 0.0286(5) Uani 1 1 d .
C1 C 0.8055(2) 0.8509(3) 0.2383(2) 0.0371(7) Uani 1 1 d .
H1A H 0.8270 0.8884 0.1988 0.056 Uiso 1 1 calc R
H1B H 0.8580 0.8080 0.2428 0.056 Uiso 1 1 calc R
H1C H 0.8051 0.9084 0.3044 0.056 Uiso 1 1 calc R
C2 C 0.6930(2) 0.7716(2) 0.1906(2) 0.0314(6) Uani 1 1 d .
H2A H 0.6926 0.7124 0.1241 0.038 Uiso 1 1 calc R
H2B H 0.6701 0.7338 0.2301 0.038 Uiso 1 1 calc R
C3 C 0.5164(2) 0.7800(2) 0.12517(19) 0.0241(6) Uani 1 1 d .
C4 C 0.4703(2) 0.6650(2) 0.0884(2) 0.0290(6) Uani 1 1 d .
H4 H 0.5105 0.6198 0.1033 0.035 Uiso 1 1 calc R
C5 C 0.3639(2) 0.6149(2) 0.0289(2) 0.0313(6) Uani 1 1 d .
H5 H 0.3322 0.5356 0.0028 0.038 Uiso 1 1 calc R
C6 C 0.3061(2) 0.6802(2) 0.00865(19) 0.0279(6) Uani 1 1 d .
H6 H 0.2338 0.6457 -0.0309 0.033 Uiso 1 1 calc R
C7 C 0.3514(2) 0.7984(2) 0.04532(18) 0.0229(5) Uani 1 1 d .
C8 C 0.4594(2) 0.8501(2) 0.10425(18) 0.0213(5) Uani 1 1 d .
C9 C 0.2849(2) 0.8617(2) 0.02092(19) 0.0260(6) Uani 1 1 d .
H9 H 0.2128 0.8212 -0.0177 0.031 Uiso 1 1 calc R
C10 C 0.2384(2) 1.0262(3) 0.0238(2) 0.0338(7) Uani 1 1 d .
H10A H 0.1990 1.0561 0.0776 0.041 Uiso 1 1 calc R
H10B H 0.1835 0.9721 -0.0374 0.041 Uiso 1 1 calc R
C11 C 0.3028(2) 1.1227(3) 0.0110(2) 0.0328(7) Uani 1 1 d .
H11A H 0.3156 1.0937 -0.0566 0.039 Uiso 1 1 calc R
H11B H 0.2608 1.1801 0.0217 0.039 Uiso 1 1 calc R
C12 C 0.4565(2) 1.2811(2) 0.1165(2) 0.0271(6) Uani 1 1 d .
H12 H 0.4158 1.3257 0.1013 0.033 Uiso 1 1 calc R
C13 C 0.5665(2) 1.3382(2) 0.17550(19) 0.0252(6) Uani 1 1 d .
C14 C 0.6060(3) 1.4557(2) 0.2062(2) 0.0322(6) Uani 1 1 d .
H14 H 0.5570 1.4961 0.1953 0.039 Uiso 1 1 calc R
C15 C 0.7132(3) 1.5118(2) 0.2514(2) 0.0350(7) Uani 1 1 d .
H15 H 0.7380 1.5911 0.2731 0.042 Uiso 1 1 calc R
C16 C 0.7867(2) 1.4529(2) 0.2659(2) 0.0317(6) Uani 1 1 d .
H16 H 0.8618 1.4919 0.2956 0.038 Uiso 1 1 calc R
C17 C 0.7511(2) 1.3391(2) 0.23743(19) 0.0264(6) Uani 1 1 d .
C18 C 0.6385(2) 1.2785(2) 0.19394(19) 0.0235(5) Uani 1 1 d .
C19 C 0.9320(2) 1.3236(2) 0.2856(2) 0.0311(6) Uani 1 1 d .
H19A H 0.9452 1.3789 0.3561 0.037 Uiso 1 1 calc R
H19B H 0.9629 1.3641 0.2504 0.037 Uiso 1 1 calc R
C20 C 0.9851(3) 1.2302(3) 0.2732(3) 0.0502(9) Uani 1 1 d .
H20A H 0.9551 1.1919 0.3096 0.075 Uiso 1 1 calc R
H20B H 1.0646 1.2621 0.2985 0.075 Uiso 1 1 calc R
H20C H 0.9704 1.1753 0.2033 0.075 Uiso 1 1 calc R
C21 C 0.9730(3) 1.2805(3) 0.6526(3) 0.0464(8) Uani 1 1 d .
H21A H 0.9858 1.2903 0.5953 0.070 Uiso 1 1 calc R
H21B H 1.0369 1.3264 0.7071 0.070 Uiso 1 1 calc R
H21C H 0.9076 1.3051 0.6721 0.070 Uiso 1 1 calc R
C22 C 0.9558(2) 1.1585(3) 0.6274(2) 0.0383(7) Uani 1 1 d .
H22A H 1.0201 1.1319 0.6048 0.046 Uiso 1 1 calc R
H22B H 0.9468 1.1482 0.6859 0.046 Uiso 1 1 calc R
C23 C 0.8187(2) 0.9824(3) 0.5261(2) 0.0297(6) Uani 1 1 d .
C24 C 0.8756(3) 0.9175(3) 0.5507(2) 0.0373(7) Uani 1 1 d .
H24 H 0.9494 0.9502 0.5872 0.045 Uiso 1 1 calc R
C25 C 0.8244(3) 0.8032(3) 0.5216(2) 0.0408(8) Uani 1 1 d .
H25 H 0.8646 0.7579 0.5362 0.049 Uiso 1 1 calc R
C26 C 0.7175(3) 0.7572(3) 0.4726(2) 0.0359(7) Uani 1 1 d .
H26 H 0.6830 0.6806 0.4555 0.043 Uiso 1 1 calc R
C27 C 0.6565(2) 0.8212(2) 0.44655(19) 0.0292(6) Uani 1 1 d .
C28 C 0.7082(2) 0.9348(2) 0.47061(19) 0.0265(6) Uani 1 1 d .
C29 C 0.5404(2) 0.7727(2) 0.40628(19) 0.0288(6) Uani 1 1 d .
H29 H 0.5097 0.6986 0.3977 0.035 Uiso 1 1 calc R
C30 C 0.3556(2) 0.7720(2) 0.3534(2) 0.0285(6) Uani 1 1 d .
H30A H 0.3228 0.8030 0.4117 0.034 Uiso 1 1 calc R
H30B H 0.3385 0.6884 0.3262 0.034 Uiso 1 1 calc R
C31 C 0.3097(2) 0.8027(2) 0.27708(19) 0.0253(6) Uani 1 1 d .
H31A H 0.3231 0.7530 0.2122 0.030 Uiso 1 1 calc R
H31B H 0.2295 0.7926 0.2713 0.030 Uiso 1 1 calc R
C32 C 0.3150(2) 0.9858(2) 0.28797(18) 0.0228(5) Uani 1 1 d .
H32 H 0.2401 0.9536 0.2543 0.027 Uiso 1 1 calc R
C33 C 0.3634(2) 1.1023(2) 0.31227(18) 0.0221(5) Uani 1 1 d .
C34 C 0.2955(2) 1.1609(2) 0.28649(19) 0.0258(6) Uani 1 1 d .
H34 H 0.2207 1.1227 0.2546 0.031 Uiso 1 1 calc R
C35 C 0.3347(2) 1.2710(2) 0.3063(2) 0.0292(6) Uani 1 1 d .
H35 H 0.2881 1.3087 0.2876 0.035 Uiso 1 1 calc R
C36 C 0.4452(2) 1.3283(2) 0.3548(2) 0.0273(6) Uani 1 1 d .
H36 H 0.4732 1.4049 0.3686 0.033 Uiso 1 1 calc R
C37 C 0.5126(2) 1.2743(2) 0.38231(19) 0.0235(5) Uani 1 1 d .
C38 C 0.4746(2) 1.1586(2) 0.36153(18) 0.0207(5) Uani 1 1 d .
C39 C 0.6641(2) 1.4419(2) 0.4659(2) 0.0354(7) Uani 1 1 d .
H39A H 0.6184 1.4848 0.5081 0.042 Uiso 1 1 calc R
H39B H 0.6643 1.4587 0.4098 0.042 Uiso 1 1 calc R
C40 C 0.7791(3) 1.4751(3) 0.5236(3) 0.0482(9) Uani 1 1 d .
H40A H 0.7778 1.4585 0.5791 0.072 Uiso 1 1 calc R
H40B H 0.8113 1.5565 0.5482 0.072 Uiso 1 1 calc R
H40C H 0.8235 1.4318 0.4810 0.072 Uiso 1 1 calc R

loop_
_atom_site_aniso_label
_atom_site_aniso_U_11
_atom_site_aniso_U_22
_atom_site_aniso_U_33
_atom_site_aniso_U_23
_atom_site_aniso_U_13
_atom_site_aniso_U_12
U1 0.01631(6) 0.01741(6) 0.02352(6) 0.00816(4) 0.00273(4) 0.00433(4)
Cu1 0.01623(15) 0.02390(16) 0.01856(16) 0.00828(13) 0.00212(12) 0.00485(12)
Cu2 0.02261(16) 0.01724(15) 0.01875(16) 0.00779(13) 0.00137(12) 0.00261(12)
O1 0.0200(9) 0.0241(9) 0.0329(11) 0.0128(8) 0.0024(8) 0.0057(8)
O2 0.0168(8) 0.0198(9) 0.0249(10) 0.0077(8) 0.0020(7) 0.0024(7)
O3 0.0204(9) 0.0210(9) 0.0246(10) 0.0085(8) 0.0021(7) 0.0027(7)
O4 0.0199(9) 0.0286(10) 0.0404(12) 0.0166(9) -0.0020(8) -0.0007(8)
O5 0.0229(10) 0.0233(10) 0.0434(12) 0.0183(9) -0.0020(9) -0.0007(8)
O6 0.0256(10) 0.0419(12) 0.0339(11) 0.0183(10) -0.0043(8) 0.0076(9)
O7 0.0275(10) 0.0242(9) 0.0249(10) 0.0113(8) -0.0013(8) 0.0069(8)
O8 0.0213(9) 0.0205(9) 0.0255(10) 0.0115(8) 0.0006(7) 0.0031(7)
O9 0.0269(10) 0.0187(9) 0.0322(11) 0.0076(8) 0.0054(8) 0.0000(8)
O10 0.0421(12) 0.0365(12) 0.0323(12) 0.0194(10) 0.0033(10) 0.0091(10)
O11 0.0345(11) 0.0198(9) 0.0338(11) 0.0085(8) -0.0063(9) 0.0089(8)
O12 0.0383(12) 0.0172(10) 0.0521(14) 0.0050(10) -0.0167(10) 0.0053(9)
O13 0.0375(12) 0.0284(11) 0.0471(13) 0.0064(10) -0.0214(11) 0.0084(9)
O14 0.0263(10) 0.0216(10) 0.0463(13) 0.0104(9) -0.0111(9) 0.0037(8)
O15 0.0239(9) 0.0231(9) 0.0338(11) 0.0097(8) -0.0009(8) 0.0062(8)
O16 0.0376(12) 0.0193(11) 0.0540(14) 0.0060(10) -0.0030(10) 0.0025(9)
O17 0.0249(10) 0.0368(11) 0.0284(10) 0.0182(9) 0.0069(8) 0.0079(8)
O18 0.0261(10) 0.0287(10) 0.0341(11) 0.0057(9) 0.0119(9) 0.0024(8)
O19 0.0275(10) 0.0193(9) 0.0228(10) 0.0083(8) -0.0008(8) 0.0042(8)
N1 0.0179(11) 0.0345(13) 0.0202(11) 0.0102(10) 0.0019(9) 0.0056(10)
N2 0.0236(11) 0.0344(13) 0.0198(11) 0.0116(10) 0.0049(9) 0.0114(10)
N3 0.0354(13) 0.0195(11) 0.0196(11) 0.0067(9) 0.0066(10) 0.0043(10)
N4 0.0214(11) 0.0198(11) 0.0201(11) 0.0077(9) 0.0057(9) 0.0014(9)
N5 0.0300(13) 0.0224(12) 0.0351(14) 0.0079(11) -0.0046(11) 0.0079(10)
N6 0.0206(11) 0.0202(12) 0.0367(14) 0.0084(10) 0.0022(10) 0.0020(9)
C1 0.0278(15) 0.0478(18) 0.0320(16) 0.0129(14) 0.0016(13) 0.0189(14)
C2 0.0300(15) 0.0324(15) 0.0355(16) 0.0166(13) 0.0056(13) 0.0153(12)
C3 0.0190(13) 0.0263(14) 0.0235(14) 0.0086(11) 0.0077(11) 0.0039(11)
C4 0.0313(15) 0.0240(14) 0.0316(15) 0.0115(12) 0.0133(12) 0.0071(12)
C5 0.0286(14) 0.0234(14) 0.0318(16) 0.0059(12) 0.0128(12) -0.0014(12)
C6 0.0202(13) 0.0286(14) 0.0215(14) 0.0040(12) 0.0066(11) -0.0045(11)
C7 0.0178(12) 0.0269(13) 0.0172(13) 0.0058(11) 0.0061(10) 0.0012(10)
C8 0.0181(12) 0.0233(13) 0.0182(13) 0.0063(11) 0.0074(10) 0.0028(10)
C9 0.0165(12) 0.0362(16) 0.0165(13) 0.0072(11) 0.0023(10) 0.0013(11)
C10 0.0213(14) 0.0458(18) 0.0303(16) 0.0152(14) 0.0007(12) 0.0095(13)
C11 0.0283(15) 0.0396(17) 0.0294(15) 0.0144(13) 0.0004(12) 0.0138(13)
C12 0.0310(14) 0.0331(15) 0.0244(14) 0.0157(12) 0.0110(12) 0.0156(12)
C13 0.0293(14) 0.0272(14) 0.0215(14) 0.0118(11) 0.0100(11) 0.0091(11)
C14 0.0421(17) 0.0292(15) 0.0326(16) 0.0178(13) 0.0130(13) 0.0141(13)
C15 0.0464(18) 0.0244(14) 0.0331(16) 0.0133(13) 0.0109(14) 0.0059(13)
C16 0.0330(15) 0.0274(15) 0.0301(15) 0.0137(13) 0.0046(12) -0.0019(12)
C17 0.0264(14) 0.0285(14) 0.0221(14) 0.0116(12) 0.0048(11) 0.0034(11)
C18 0.0273(14) 0.0241(13) 0.0190(13) 0.0106(11) 0.0068(11) 0.0039(11)
C19 0.0204(13) 0.0361(16) 0.0272(15) 0.0124(13) -0.0019(11) -0.0038(12)
C20 0.0254(16) 0.045(2) 0.066(2) 0.0199(18) -0.0049(16) 0.0018(14)
C21 0.0248(15) 0.057(2) 0.047(2) 0.0246(17) -0.0019(14) -0.0075(15)
C22 0.0200(14) 0.060(2) 0.0330(17) 0.0218(16) 0.0019(12) 0.0076(14)
C23 0.0319(15) 0.0399(16) 0.0207(14) 0.0148(12) 0.0068(11) 0.0146(13)
C24 0.0335(16) 0.059(2) 0.0298(16) 0.0237(15) 0.0111(13) 0.0252(15)
C25 0.055(2) 0.054(2) 0.0369(18) 0.0294(16) 0.0230(16) 0.0390(17)
C26 0.055(2) 0.0359(16) 0.0287(16) 0.0175(14) 0.0195(15) 0.0259(15)
C27 0.0444(17) 0.0338(15) 0.0165(13) 0.0126(12) 0.0128(12) 0.0202(13)
C28 0.0336(15) 0.0333(15) 0.0153(13) 0.0104(11) 0.0073(11) 0.0162(12)
C29 0.0457(17) 0.0211(13) 0.0203(14) 0.0089(11) 0.0110(12) 0.0102(12)
C30 0.0341(15) 0.0213(13) 0.0245(14) 0.0083(11) 0.0092(12) -0.0005(11)
C31 0.0235(13) 0.0202(13) 0.0237(14) 0.0059(11) 0.0049(11) -0.0017(11)
C32 0.0193(12) 0.0267(13) 0.0164(13) 0.0062(11) 0.0050(10) 0.0024(11)
C33 0.0257(13) 0.0246(13) 0.0156(12) 0.0084(11) 0.0055(10) 0.0078(11)
C34 0.0258(14) 0.0329(15) 0.0191(13) 0.0111(12) 0.0067(11) 0.0102(12)
C35 0.0345(15) 0.0363(16) 0.0292(15) 0.0201(13) 0.0141(12) 0.0209(13)
C36 0.0394(16) 0.0228(13) 0.0263(14) 0.0132(12) 0.0178(12) 0.0126(12)
C37 0.0283(14) 0.0230(13) 0.0182(13) 0.0078(11) 0.0092(11) 0.0066(11)
C38 0.0252(13) 0.0213(13) 0.0137(12) 0.0060(10) 0.0071(10) 0.0056(11)
C39 0.0388(16) 0.0165(13) 0.0391(17) 0.0035(12) 0.0142(14) 0.0019(12)
C40 0.0453(19) 0.0300(17) 0.050(2) 0.0088(15) 0.0078(16) -0.0054(14)

loop_
_atom_type_symbol
_atom_type_description
_atom_type_scat_dispersion_real
_atom_type_scat_dispersion_imag
_atom_type_scat_source
C C 0.0033 0.0016 'International Tables Vol C Tables 4.2.6.8 and 6.1.1.4'
H H 0.0000 0.0000 'International Tables Vol C Tables 4.2.6.8 and 6.1.1.4'
N N 0.0061 0.0033 'International Tables Vol C Tables 4.2.6.8 and 6.1.1.4'
O O 0.0106 0.0060 'International Tables Vol C Tables 4.2.6.8 and 6.1.1.4'
Cu Cu 0.3201 1.2651 'International Tables Vol C Tables 4.2.6.8 and 6.1.1.4'
U U -9.6767 9.6646 'International Tables Vol C Tables 4.2.6.8 and 6.1.1.4'

loop_
_geom_angle_atom_site_label_1
_geom_angle_atom_site_label_2
_geom_angle_atom_site_label_3
_geom_angle
_geom_angle_site_symmetry_1
_geom_angle_site_symmetry_3
O18 U1 O17 175.72(9) . .
O18 U1 O19 92.84(8) . 2_565
O17 U1 O19 90.26(8) . 2_565
O18 U1 O19 90.37(8) . .
O17 U1 O19 93.59(8) . .
O19 U1 O19 65.89(7) 2_565 .
O18 U1 O11 90.30(8) . .
O17 U1 O11 89.87(8) . .
O19 U1 O11 131.38(6) 2_565 .
O19 U1 O11 65.59(6) . .
O18 U1 O15 88.83(8) . .
O17 U1 O15 89.63(8) . .
O19 U1 O15 67.46(6) 2_565 .
O19 U1 O15 133.24(6) . .
O11 U1 O15 161.15(6) . .
O18 U1 O14 87.90(8) . .
O17 U1 O14 88.05(8) . .
O19 U1 O14 117.54(6) 2_565 .
O19 U1 O14 176.22(6) . .
O11 U1 O14 111.05(6) . .
O15 U1 O14 50.10(6) . .
O18 U1 O12 87.30(9) . .
O17 U1 O12 89.54(8) . .
O19 U1 O12 178.75(6) 2_565 .
O19 U1 O12 115.35(6) . .
O11 U1 O12 49.85(6) . .
O15 U1 O12 111.30(6) . .
O14 U1 O12 61.22(6) . .
O18 U1 N6 87.27(8) . .
O17 U1 N6 89.64(8) . .
O19 U1 N6 92.53(6) 2_565 .
O19 U1 N6 158.16(6) . .
O11 U1 N6 136.09(6) . .
O15 U1 N6 25.07(6) . .
O14 U1 N6 25.07(6) . .
O12 U1 N6 86.24(6) . .
O18 U1 N5 87.62(8) . .
O17 U1 N5 90.74(8) . .
O19 U1 N5 156.09(6) 2_565 .
O19 U1 N5 90.21(6) . .
O11 U1 N5 24.74(6) . .
O15 U1 N5 136.43(6) . .
O14 U1 N5 86.37(6) . .
O12 U1 N5 25.15(6) . .
N6 U1 N5 111.36(6) . .
O18 U1 U1 91.91(7) . 2_565
O17 U1 U1 92.30(6) . 2_565
O19 U1 U1 33.14(4) 2_565 2_565
O19 U1 U1 32.75(4) . 2_565
O11 U1 U1 98.29(4) . 2_565
O15 U1 U1 100.55(4) . 2_565
O14 U1 U1 150.66(4) . 2_565
O12 U1 U1 148.10(4) . 2_565
N6 U1 U1 125.60(4) . 2_565
N5 U1 U1 122.95(4) . 2_565
O2 Cu1 N2 177.33(9) . .
O2 Cu1 O3 89.56(7) . .
N2 Cu1 O3 92.34(9) . .
O2 Cu1 N1 93.21(9) . .
N2 Cu1 N1 84.77(10) . .
O3 Cu1 N1 175.21(9) . .
O8 Cu2 O7 88.82(8) . .
O8 Cu2 N4 93.63(8) . .
O7 Cu2 N4 176.64(8) . .
O8 Cu2 N3 174.54(9) . .
O7 Cu2 N3 92.86(9) . .
N4 Cu2 N3 84.92(9) . .
C3 O1 C2 117.2(2) . .
C8 O2 Cu1 126.83(16) . .
C18 O3 Cu1 126.74(16) . .
C17 O4 C19 118.6(2) . .
H5A O5 H5B 110(2) . .
C23 O6 C22 117.6(2) . .
C28 O7 Cu2 126.64(17) . .
C38 O8 Cu2 126.81(16) . .
C37 O9 C39 117.7(2) . .
H10C O10 H10D 106(2) . .
N5 O11 U1 98.39(14) . .
N5 O12 U1 96.65(15) . .
N6 O14 U1 97.33(14) . .
N6 O15 U1 97.35(14) . .
U1 O19 U1 114.11(7) 2_565 .
C9 N1 C10 120.8(2) . .
C9 N1 Cu1 126.17(19) . .
C10 N1 Cu1 112.96(18) . .
C12 N2 C11 120.5(2) . .
C12 N2 Cu1 126.54(19) . .
C11 N2 Cu1 112.94(18) . .
C29 N3 C30 120.9(2) . .
C29 N3 Cu2 127.3(2) . .
C30 N3 Cu2 111.66(17) . .
C32 N4 C31 121.1(2) . .
C32 N4 Cu2 126.49(18) . .
C31 N4 Cu2 112.40(17) . .
O13 N5 O11 123.0(2) . .
O13 N5 O12 122.1(2) . .
O11 N5 O12 114.9(2) . .
O13 N5 U1 176.3(2) . .
O11 N5 U1 56.87(12) . .
O12 N5 U1 58.20(13) . .
O16 N6 O14 122.3(2) . .
O16 N6 O15 122.6(2) . .
O14 N6 O15 115.1(2) . .
O16 N6 U1 177.2(2) . .
O14 N6 U1 57.61(12) . .
O15 N6 U1 57.58(11) . .
C2 C1 H1A 109.5 . .
C2 C1 H1B 109.5 . .
H1A C1 H1B 109.5 . .
C2 C1 H1C 109.5 . .
H1A C1 H1C 109.5 . .
H1B C1 H1C 109.5 . .
O1 C2 C1 107.6(2) . .
O1 C2 H2A 110.2 . .
C1 C2 H2A 110.2 . .
O1 C2 H2B 110.2 . .
C1 C2 H2B 110.2 . .
H2A C2 H2B 108.5 . .
O1 C3 C4 124.9(2) . .
O1 C3 C8 113.3(2) . .
C4 C3 C8 121.8(2) . .
C3 C4 C5 119.8(3) . .
C3 C4 H4 120.1 . .
C5 C4 H4 120.1 . .
C6 C5 C4 119.9(3) . .
C6 C5 H5 120.0 . .
C4 C5 H5 120.0 . .
C5 C6 C7 121.5(2) . .
C5 C6 H6 119.3 . .
C7 C6 H6 119.3 . .
C6 C7 C8 119.4(2) . .
C6 C7 C9 118.2(2) . .
C8 C7 C9 122.4(2) . .
O2 C8 C3 117.3(2) . .
O2 C8 C7 125.1(2) . .
C3 C8 C7 117.6(2) . .
N1 C9 C7 125.3(2) . .
N1 C9 H9 117.4 . .
C7 C9 H9 117.4 . .
N1 C10 C11 108.6(2) . .
N1 C10 H10A 110.0 . .
C11 C10 H10A 110.0 . .
N1 C10 H10B 110.0 . .
C11 C10 H10B 110.0 . .
H10A C10 H10B 108.4 . .
N2 C11 C10 109.0(2) . .
N2 C11 H11A 109.9 . .
C10 C11 H11A 109.9 . .
N2 C11 H11B 109.9 . .
C10 C11 H11B 109.9 . .
H11A C11 H11B 108.3 . .
N2 C12 C13 125.6(3) . .
N2 C12 H12 117.2 . .
C13 C12 H12 117.2 . .
C18 C13 C14 119.6(3) . .
C18 C13 C12 122.1(2) . .
C14 C13 C12 118.0(3) . .
C15 C14 C13 121.0(3) . .
C15 C14 H14 119.5 . .
C13 C14 H14 119.5 . .
C14 C15 C16 120.1(3) . .
C14 C15 H15 120.0 . .
C16 C15 H15 120.0 . .
C17 C16 C15 120.4(3) . .
C17 C16 H16 119.8 . .
C15 C16 H16 119.8 . .
O4 C17 C16 125.3(2) . .
O4 C17 C18 113.5(2) . .
C16 C17 C18 121.1(3) . .
O3 C18 C13 124.3(2) . .
O3 C18 C17 118.1(2) . .
C13 C18 C17 117.6(2) . .
O4 C19 C20 107.5(2) . .
O4 C19 H19A 110.2 . .
C20 C19 H19A 110.2 . .
O4 C19 H19B 110.2 . .
C20 C19 H19B 110.2 . .
H19A C19 H19B 108.5 . .
C19 C20 H20A 109.5 . .
C19 C20 H20B 109.5 . .
H20A C20 H20B 109.5 . .
C19 C20 H20C 109.5 . .
H20A C20 H20C 109.5 . .
H20B C20 H20C 109.5 . .
C22 C21 H21A 109.5 . .
C22 C21 H21B 109.5 . .
H21A C21 H21B 109.5 . .
C22 C21 H21C 109.5 . .
H21A C21 H21C 109.5 . .
H21B C21 H21C 109.5 . .
O6 C22 C21 108.0(2) . .
O6 C22 H22A 110.1 . .
C21 C22 H22A 110.1 . .
O6 C22 H22B 110.1 . .
C21 C22 H22B 110.1 . .
H22A C22 H22B 108.4 . .
O6 C23 C24 125.7(3) . .
O6 C23 C28 113.4(2) . .
C24 C23 C28 121.0(3) . .
C23 C24 C25 120.0(3) . .
C23 C24 H24 120.0 . .
C25 C24 H24 120.0 . .
C26 C25 C24 120.2(3) . .
C26 C25 H25 119.9 . .
C24 C25 H25 119.9 . .
C25 C26 C27 121.3(3) . .
C25 C26 H26 119.3 . .
C27 C26 H26 119.3 . .
C28 C27 C26 119.4(3) . .
C28 C27 C29 121.8(2) . .
C26 C27 C29 118.4(3) . .
O7 C28 C27 125.4(3) . .
O7 C28 C23 116.6(2) . .
C27 C28 C23 118.0(2) . .
N3 C29 C27 124.9(3) . .
N3 C29 H29 117.5 . .
C27 C29 H29 117.5 . .
N3 C30 C31 107.5(2) . .
N3 C30 H30A 110.2 . .
C31 C30 H30A 110.2 . .
N3 C30 H30B 110.2 . .
C31 C30 H30B 110.2 . .
H30A C30 H30B 108.5 . .
N4 C31 C30 108.0(2) . .
N4 C31 H31A 110.1 . .
C30 C31 H31A 110.1 . .
N4 C31 H31B 110.1 . .
C30 C31 H31B 110.1 . .
H31A C31 H31B 108.4 . .
N4 C32 C33 125.1(2) . .
N4 C32 H32 117.4 . .
C33 C32 H32 117.4 . .
C34 C33 C38 120.0(2) . .
C34 C33 C32 117.7(2) . .
C38 C33 C32 122.3(2) . .
C35 C34 C33 121.5(3) . .
C35 C34 H34 119.2 . .
C33 C34 H34 119.2 . .
C34 C35 C36 119.3(2) . .
C34 C35 H35 120.4 . .
C36 C35 H35 120.4 . .
C37 C36 C35 120.5(2) . .
C37 C36 H36 119.7 . .
C35 C36 H36 119.7 . .
C36 C37 O9 125.3(2) . .
C36 C37 C38 121.6(2) . .
O9 C37 C38 113.0(2) . .
O8 C38 C33 125.4(2) . .
O8 C38 C37 117.6(2) . .
C33 C38 C37 117.0(2) . .
O9 C39 C40 107.3(3) . .
O9 C39 H39A 110.2 . .
C40 C39 H39A 110.2 . .
O9 C39 H39B 110.2 . .
C40 C39 H39B 110.2 . .
H39A C39 H39B 108.5 . .
C39 C40 H40A 109.5 . .
C39 C40 H40B 109.5 . .
H40A C40 H40B 109.5 . .
C39 C40 H40C 109.5 . .
H40A C40 H40C 109.5 . .
H40B C40 H40C 109.5 . .

loop_
_geom_bond_atom_site_label_1
_geom_bond_atom_site_label_2
_geom_bond_distance
_geom_bond_site_symmetry_2
U1 O18 1.7699(19) .
U1 O17 1.7718(18) .
U1 O19 2.3184(18) 2_565
U1 O19 2.3429(17) .
U1 O11 2.5318(18) .
U1 O15 2.5382(18) .
U1 O14 2.5387(19) .
U1 O12 2.559(2) .
U1 N6 2.982(2) .
U1 N5 2.991(2) .
U1 U1 3.9119(2) 2_565
Cu1 O2 1.9007(18) .
Cu1 N2 1.925(2) .
Cu1 O3 1.9323(17) .
Cu1 N1 1.949(2) .
Cu2 O8 1.8957(17) .
Cu2 O7 1.9015(18) .
Cu2 N4 1.934(2) .
Cu2 N3 1.937(2) .
O1 C3 1.370(3) .
O1 C2 1.444(3) .
O2 C8 1.319(3) .
O3 C18 1.327(3) .
O4 C17 1.366(3) .
O4 C19 1.440(3) .
O5 H5A 0.83(3) .
O5 H5B 0.83(3) .
O6 C23 1.370(4) .
O6 C22 1.436(3) .
O7 C28 1.319(3) .
O8 C38 1.307(3) .
O9 C37 1.377(3) .
O9 C39 1.431(3) .
O10 H10C 0.83(3) .
O10 H10D 0.83(3) .
O11 N5 1.265(3) .
O12 N5 1.280(3) .
O13 N5 1.217(3) .
O14 N6 1.274(3) .
O15 N6 1.274(3) .
O16 N6 1.211(3) .
O19 U1 2.3184(18) 2_565
N1 C9 1.284(4) .
N1 C10 1.470(4) .
N2 C12 1.286(4) .
N2 C11 1.474(3) .
N3 C29 1.277(4) .
N3 C30 1.475(3) .
N4 C32 1.283(3) .
N4 C31 1.472(3) .
C1 C2 1.497(4) .
C1 H1A 0.9800 .
C1 H1B 0.9800 .
C1 H1C 0.9800 .
C2 H2A 0.9900 .
C2 H2B 0.9900 .
C3 C4 1.381(4) .
C3 C8 1.416(4) .
C4 C5 1.405(4) .
C4 H4 0.9500 .
C5 C6 1.362(4) .
C5 H5 0.9500 .
C6 C7 1.417(4) .
C6 H6 0.9500 .
C7 C8 1.418(3) .
C7 C9 1.443(4) .
C9 H9 0.9500 .
C10 C11 1.509(4) .
C10 H10A 0.9900 .
C10 H10B 0.9900 .
C11 H11A 0.9900 .
C11 H11B 0.9900 .
C12 C13 1.444(4) .
C12 H12 0.9500 .
C13 C18 1.413(4) .
C13 C14 1.413(4) .
C14 C15 1.364(4) .
C14 H14 0.9500 .
C15 C16 1.396(4) .
C15 H15 0.9500 .
C16 C17 1.371(4) .
C16 H16 0.9500 .
C17 C18 1.427(4) .
C19 C20 1.493(4) .
C19 H19A 0.9900 .
C19 H19B 0.9900 .
C20 H20A 0.9800 .
C20 H20B 0.9800 .
C20 H20C 0.9800 .
C21 C22 1.489(5) .
C21 H21A 0.9800 .
C21 H21B 0.9800 .
C21 H21C 0.9800 .
C22 H22A 0.9900 .
C22 H22B 0.9900 .
C23 C24 1.384(4) .
C23 C28 1.426(4) .
C24 C25 1.406(5) .
C24 H24 0.9500 .
C25 C26 1.361(5) .
C25 H25 0.9500 .
C26 C27 1.417(4) .
C26 H26 0.9500 .
C27 C28 1.416(4) .
C27 C29 1.438(4) .
C29 H29 0.9500 .
C30 C31 1.512(4) .
C30 H30A 0.9900 .
C30 H30B 0.9900 .
C31 H31A 0.9900 .
C31 H31B 0.9900 .
C32 C33 1.442(4) .
C32 H32 0.9500 .
C33 C34 1.413(4) .
C33 C38 1.418(4) .
C34 C35 1.362(4) .
C34 H34 0.9500 .
C35 C36 1.410(4) .
C35 H35 0.9500 .
C36 C37 1.370(4) .
C36 H36 0.9500 .
C37 C38 1.427(4) .
C39 C40 1.500(5) .
C39 H39A 0.9900 .
C39 H39B 0.9900 .
C40 H40A 0.9800 .
C40 H40B 0.9800 .
C40 H40C 0.9800 .

loop_
_geom_hbond_atom_site_label_D
_geom_hbond_atom_site_label_H
_geom_hbond_atom_site_label_A
_geom_hbond_distance_DH
_geom_hbond_distance_HA
_geom_hbond_distance_DA
_geom_hbond_angle_DHA
O10 H10C O8 0.83(3) 2.06(2) 2.794(3) 146(3)
O10 H10C O9 0.83(3) 2.22(2) 2.914(3) 140(3)
O5 H5A O1 0.83(3) 2.150(18) 2.848(3) 142(3)
O5 H5A O2 0.83(3) 2.02(2) 2.666(2) 135(3)
O5 H5B O3 0.83(3) 1.769(16) 2.549(3) 156(3)
O5 H5B O4 0.83(3) 2.22(2) 2.757(3) 123(2)
O10 H10D O6 0.83(3) 2.225(18) 2.973(3) 150(3)
O10 H10D O7 0.83(3) 2.14(2) 2.813(3) 138(3)
O10 H10C O8 0.83(3) 2.06(2) 2.794(3) 146(3)
O10 H10C O9 0.83(3) 2.22(2) 2.914(3) 140(3)
